data_1529546
loop_
_publ_author_name
'Alekseevskii, N.E.'
'Dobrovol'skii, N.M.'
'Kiosse, G.A.'
'Markus, M.M.'
'Malinovskii, T.I.'
'Radautsan, S.I.'
'Samus, D.P.'

_publ_section_title
;
 Structure and properties of Sn Mo6 S8 single crystals
;
_journal_name_full 'Doklady Akademii Nauk SSSR'
_journal_page_first 87
_journal_page_last 89
_journal_volume 242
_journal_year 1978
_chemical_formula_sum 'Mo6 S8 Sn'
_chemical_name_systematic 'Sn (Mo6 S8)'
_space_group_IT_number 148
_symmetry_space_group_name_Hall '-P 3*'
_symmetry_space_group_name_H-M 'R -3 :R'
_cell_angle_alpha 89.6
_cell_angle_beta 89.6
_cell_angle_gamma 89.6
_cell_formula_units_Z 1
_cell_length_a 6.515
_cell_length_b 6.515
_cell_length_c 6.515
_cell_volume 276.511
_citation_journal_id_ASTM DANKAS
_cod_data_source_file Alekseevskii_DANKAS_1978_495.cif
_cod_data_source_block Mo6S8Sn1
_cod_original_cell_volume 276.5105
_cod_original_sg_symbol_Hall '-R 3 (-y+z,x+z,-x+y+z)'
_cod_original_formula_sum 'Mo6 S8 Sn1'
_cod_database_code 1529546

loop_
_symmetry_equiv_pos_as_xyz
x,y,z
z,x,y
y,z,x
-x,-y,-z
-z,-x,-y
-y,-z,-x

loop_
_atom_site_label
_atom_site_type_symbol
_atom_site_fract_x
_atom_site_fract_y
_atom_site_fract_z
_atom_site_occupancy
_atom_site_U_iso_or_equiv
Mo1 Mo+2 0.2248 0.5605 0.4152 1 0.0
S1 S-2 0.7429 0.1299 0.3795 1 0.0
Sn1 Sn+4 0 0 0 1 0.0
S2 S-2 0.2424 0.2424 0.2424 1 0.0
